data_7011253
loop_
_publ_author_name
'Christopher J. Adams'

_publ_section_title
;
 Synthesis and reactions of dimethyltin dithiooxalate: a convenient
 dithiooxalate transfer reagent
;
_journal_issue 7
_journal_name_full 'J. Chem. Soc., Dalton Trans.'
_journal_page_first 1545
_journal_page_last 1550
_journal_paper_doi 10.1039/b109520j
_journal_year 2002
_chemical_formula_sum 'C20 H24 N2 O2 Pt S2'
_chemical_formula_weight 583.62
_chemical_name_systematic
;
?
;
_space_group_IT_number 62
_symmetry_cell_setting orthorhombic
_symmetry_space_group_name_Hall '-P 2ac 2n'
_symmetry_space_group_name_H-M 'P n m a'
_atom_sites_solution_hydrogens geom
_atom_sites_solution_primary direct
_atom_sites_solution_secondary difmap
_audit_creation_method SHELXL-97
_cell_angle_alpha 90.00
_cell_angle_beta 90.00
_cell_angle_gamma 90.00
_cell_formula_units_Z 4
_cell_length_a 14.210(3)
_cell_length_b 7.121(2)
_cell_length_c 20.478(5)
_cell_measurement_reflns_used 91
_cell_measurement_temperature 173(2)
_cell_volume 2072.2(9)
_computing_cell_refinement 'Bruker SMART'
_computing_data_collection 'Bruker SMART'
_computing_data_reduction 'Bruker SHELXTL'
_computing_molecular_graphics 'Bruker SHELXTL'
_computing_publication_material 'Bruker SHELXTL'
_computing_structure_refinement 'SHELXL-97 (Sheldrick, 1997)'
_computing_structure_solution 'SHELXS-97 (Sheldrick, 1990)'
_diffrn_ambient_temperature 173(2)
_diffrn_measured_fraction_theta_full 0.996
_diffrn_measured_fraction_theta_max 0.996
_diffrn_measurement_device_type 'CCD area detector'
_diffrn_measurement_method 'omega scans with narrow frames'
_diffrn_radiation_monochromator graphite
_diffrn_radiation_source 'fine-focus sealed tube'
_diffrn_radiation_type MoK\a
_diffrn_radiation_wavelength 0.71073
_diffrn_reflns_av_R_equivalents 0.0518
_diffrn_reflns_av_sigmaI/netI 0.0565
_diffrn_reflns_limit_h_max 9
_diffrn_reflns_limit_h_min -18
_diffrn_reflns_limit_k_max 7
_diffrn_reflns_limit_k_min -9
_diffrn_reflns_limit_l_max 26
_diffrn_reflns_limit_l_min -21
_diffrn_reflns_number 8183
_diffrn_reflns_theta_full 27.49
_diffrn_reflns_theta_max 27.49
_diffrn_reflns_theta_min 1.74
_diffrn_standards_decay_% 0
_exptl_absorpt_coefficient_mu 6.990
_exptl_absorpt_correction_T_max 0.948
_exptl_absorpt_correction_T_min 0.612
_exptl_absorpt_correction_type multi-scan
_exptl_absorpt_process_details 'SADABS (Sheldrick 1996)'
_exptl_crystal_colour Yellow
_exptl_crystal_density_diffrn 1.871
_exptl_crystal_density_meas ?
_exptl_crystal_density_method .
_exptl_crystal_description Needle
_exptl_crystal_F_000 1136
_exptl_crystal_size_max 0.2
_exptl_crystal_size_mid 0.05
_exptl_crystal_size_min 0.05
_refine_diff_density_max 2.471
_refine_diff_density_min -1.173
_refine_diff_density_rms 0.164
_refine_ls_extinction_method none
_refine_ls_goodness_of_fit_ref 0.944
_refine_ls_hydrogen_treatment constr
_refine_ls_matrix_type full
_refine_ls_number_parameters 157
_refine_ls_number_reflns 2566
_refine_ls_number_restraints 0
_refine_ls_restrained_S_all 0.944
_refine_ls_R_factor_all 0.0543
_refine_ls_R_factor_gt 0.0303
_refine_ls_shift/su_max 0.001
_refine_ls_shift/su_mean 0.000
_refine_ls_structure_factor_coef Fsqd
_refine_ls_weighting_details 'calc w=1/[\s^2^(Fo^2^)+(0.0308P)^2^+0.0000P] where P=(Fo^2^+2Fc^2^)/3'
_refine_ls_weighting_scheme calc
_refine_ls_wR_factor_gt 0.0610
_refine_ls_wR_factor_ref 0.0672
_reflns_number_gt 1881
_reflns_number_total 2566
_reflns_threshold_expression >2sigma(I)
_cod_data_source_file b109520j.txt
_cod_data_source_block compound2
_cod_depositor_comments
;
The following automatic conversions were performed:
'_symmetry_cell_setting' value 'Orthorhombic' changed to 'orthorhombic'
according to '/home/saulius/struct/CIF-dictionaries/cif_core.dic'
dictionary named 'cif_core.dic' version 2.4.1 from 2010-06-29.

Automatic conversion script
Id: cif_fix_enum 1527 2010-12-29 10:47:43Z saulius 
;
_cod_original_cell_volume 2072.1(10)
_cod_original_sg_symbol_H-M Pnma
_cod_database_code 7011253

loop_
_symmetry_equiv_pos_as_xyz
'x, y, z'
'-x+1/2, -y, z+1/2'
'-x, y+1/2, -z'
'x+1/2, -y+1/2, -z+1/2'
'-x, -y, -z'
'x-1/2, y, -z-1/2'
'x, -y-1/2, z'
'-x-1/2, y-1/2, z-1/2'

loop_
_atom_site_label
_atom_site_type_symbol
_atom_site_fract_x
_atom_site_fract_y
_atom_site_fract_z
_atom_site_U_iso_or_equiv
_atom_site_adp_type
_atom_site_occupancy
_atom_site_symmetry_multiplicity
_atom_site_calc_flag
_atom_site_refinement_flags
_atom_site_disorder_assembly
_atom_site_disorder_group
Pt1 Pt -0.096080(18) 1.2500 1.057082(14) 0.01883(9) Uani 1 2 d S . .
N1 N -0.0699(4) 1.2500 0.9597(3) 0.0186(13) Uani 1 2 d S . .
C1 C -0.1348(5) 1.2500 0.9120(4) 0.0281(18) Uani 1 2 d S . .
H1A H -0.1993 1.2500 0.9242 0.034 Uiso 1 2 calc SR . .
C2 C -0.1137(5) 1.2500 0.8467(4) 0.033(2) Uani 1 2 d S . .
H2A H -0.1627 1.2500 0.8152 0.040 Uiso 1 2 calc SR . .
C3 C -0.0183(5) 1.2500 0.8265(4) 0.0224(16) Uani 1 2 d S . .
C4 C 0.0486(5) 1.2500 0.8759(3) 0.0190(15) Uani 1 2 d S . .
H4A H 0.1136 1.2500 0.8649 0.023 Uiso 1 2 calc SR . .
C5 C 0.0218(4) 1.2500 0.9413(4) 0.0201(14) Uani 1 2 d S . .
C6 C 0.0048(5) 1.2500 0.7535(4) 0.0261(17) Uani 1 2 d S . .
C7 C -0.0383(4) 1.0740(9) 0.7222(3) 0.0386(15) Uani 1 1 d . . .
H7A H -0.0213 1.0695 0.6758 0.058 Uiso 1 1 calc R . .
H7B H -0.1069 1.0785 0.7265 0.058 Uiso 1 1 calc R . .
H7C H -0.0142 0.9618 0.7442 0.058 Uiso 1 1 calc R . .
C8 C 0.1108(5) 1.2500 0.7413(4) 0.0328(19) Uani 1 2 d S . .
H8A H 0.1229 1.2500 0.6942 0.049 Uiso 1 2 calc SR . .
H8B H 0.1388 1.1376 0.7610 0.049 Uiso 0.50 1 calc PR . .
H8C H 0.1388 1.3624 0.7610 0.049 Uiso 0.50 1 calc PR . .
N2 N 0.0479(4) 1.2500 1.0563(3) 0.0237(13) Uani 1 2 d S . .
C10 C 0.1047(5) 1.2500 1.1086(4) 0.0285(18) Uani 1 2 d S . .
H10A H 0.0766 1.2500 1.1507 0.034 Uiso 1 2 calc SR . .
C11 C 0.2010(5) 1.2500 1.1048(3) 0.0284(18) Uani 1 2 d S . .
H11A H 0.2385 1.2500 1.1432 0.034 Uiso 1 2 calc SR . .
C12 C 0.2424(5) 1.2500 1.0435(3) 0.0232(17) Uani 1 2 d S . .
C13 C 0.1862(5) 1.2500 0.9905(3) 0.0206(16) Uani 1 2 d S . .
H13A H 0.2137 1.2500 0.9483 0.025 Uiso 1 2 calc SR . .
C14 C 0.0895(5) 1.2500 0.9964(3) 0.0171(14) Uani 1 2 d S . .
C15 C 0.3526(5) 1.2500 1.0400(4) 0.0257(18) Uani 1 2 d S . .
C16 C 0.3898(3) 1.0751(9) 1.0752(3) 0.0380(15) Uani 1 1 d . . .
H16A H 0.3651 1.0720 1.1198 0.057 Uiso 1 1 calc R . .
H16B H 0.4587 1.0792 1.0764 0.057 Uiso 1 1 calc R . .
H16C H 0.3694 0.9623 1.0517 0.057 Uiso 1 1 calc R . .
C17 C 0.3873(5) 1.2500 0.9684(4) 0.0312(19) Uani 1 2 d S . .
H17A H 0.3626 1.3608 0.9458 0.047 Uiso 0.50 1 calc PR . .
H17B H 0.3651 1.1361 0.9464 0.047 Uiso 0.50 1 calc PR . .
H17C H 0.4562 1.2531 0.9677 0.047 Uiso 1 2 calc SR . .
S1 S -0.25423(13) 1.2500 1.04761(10) 0.0318(5) Uani 1 2 d S . .
C19 C -0.3020(5) 1.2500 1.1255(4) 0.0259(17) Uani 1 2 d S . .
O1 O -0.3856(3) 1.2500 1.1357(3) 0.0402(15) Uani 1 2 d S . .
S2 S -0.11355(12) 1.2500 1.16679(10) 0.0304(5) Uani 1 2 d S . .
C20 C -0.2325(5) 1.2500 1.1841(4) 0.0328(19) Uani 1 2 d S . .
O2 O -0.2637(4) 1.2500 1.2386(3) 0.0560(19) Uani 1 2 d S . .

loop_
_atom_site_aniso_label
_atom_site_aniso_U_11
_atom_site_aniso_U_22
_atom_site_aniso_U_33
_atom_site_aniso_U_23
_atom_site_aniso_U_13
_atom_site_aniso_U_12
Pt1 0.01776(13) 0.02066(15) 0.01808(13) 0.000 0.00117(14) 0.000
N1 0.012(3) 0.028(3) 0.016(3) 0.000 0.000(2) 0.000
C1 0.015(3) 0.044(5) 0.025(4) 0.000 0.005(3) 0.000
C2 0.031(5) 0.054(6) 0.015(4) 0.000 -0.009(3) 0.000
C3 0.022(4) 0.025(4) 0.020(4) 0.000 0.003(3) 0.000
C4 0.019(4) 0.021(4) 0.017(4) 0.000 -0.001(3) 0.000
C5 0.021(3) 0.019(4) 0.020(3) 0.000 0.000(3) 0.000
C6 0.024(4) 0.033(5) 0.021(4) 0.000 0.004(3) 0.000
C7 0.037(3) 0.053(4) 0.026(3) -0.004(3) 0.002(3) -0.005(3)
C8 0.033(5) 0.043(5) 0.022(4) 0.000 0.004(3) 0.000
N2 0.023(3) 0.027(3) 0.022(3) 0.000 -0.006(3) 0.000
C10 0.032(4) 0.033(5) 0.020(4) 0.000 -0.002(3) 0.000
C11 0.027(4) 0.045(5) 0.013(4) 0.000 -0.012(3) 0.000
C12 0.014(3) 0.031(4) 0.025(4) 0.000 -0.003(3) 0.000
C13 0.025(4) 0.023(4) 0.014(3) 0.000 -0.003(3) 0.000
C14 0.016(3) 0.019(4) 0.016(3) 0.000 0.004(3) 0.000
C15 0.014(4) 0.034(5) 0.029(4) 0.000 -0.006(3) 0.000
C16 0.025(3) 0.044(4) 0.046(4) 0.003(3) -0.007(2) 0.006(3)
C17 0.016(4) 0.045(5) 0.033(4) 0.000 0.000(3) 0.000
S1 0.0191(9) 0.0509(13) 0.0255(11) 0.000 0.0017(8) 0.000
C19 0.021(4) 0.028(4) 0.029(4) 0.000 0.006(3) 0.000
O1 0.022(3) 0.058(4) 0.040(4) 0.000 0.010(3) 0.000
S2 0.0236(10) 0.0479(13) 0.0195(9) 0.000 0.0028(8) 0.000
C20 0.031(4) 0.037(5) 0.031(5) 0.000 0.000(4) 0.000
O2 0.036(3) 0.111(6) 0.021(3) 0.000 0.009(3) 0.000

loop_
_atom_type_symbol
_atom_type_description
_atom_type_scat_dispersion_real
_atom_type_scat_dispersion_imag
_atom_type_scat_source
C C 0.0033 0.0016 'International Tables Vol C Tables 4.2.6.8 and 6.1.1.4'
H H 0.0000 0.0000 'International Tables Vol C Tables 4.2.6.8 and 6.1.1.4'
N N 0.0061 0.0033 'International Tables Vol C Tables 4.2.6.8 and 6.1.1.4'
O O 0.0106 0.0060 'International Tables Vol C Tables 4.2.6.8 and 6.1.1.4'
S S 0.1246 0.1234 'International Tables Vol C Tables 4.2.6.8 and 6.1.1.4'
Pt Pt -1.7033 8.3905 'International Tables Vol C Tables 4.2.6.8 and 6.1.1.4'

loop_
_geom_angle_atom_site_label_1
_geom_angle_atom_site_label_2
_geom_angle_atom_site_label_3
_geom_angle
_geom_angle_site_symmetry_1
_geom_angle_site_symmetry_3
_geom_angle_publ_flag
N1 Pt1 N2 79.0(2) . . ?
N1 Pt1 S1 95.63(16) . . ?
N2 Pt1 S1 174.64(18) . . ?
N1 Pt1 S2 175.75(15) . . ?
N2 Pt1 S2 96.74(18) . . ?
S1 Pt1 S2 88.63(7) . . ?
C1 N1 C5 117.2(6) . . ?
C1 N1 Pt1 126.1(5) . . ?
C5 N1 Pt1 116.7(5) . . ?
N1 C1 C2 124.0(7) . . ?
C1 C2 C3 119.7(7) . . ?
C4 C3 C2 116.2(7) . . ?
C4 C3 C6 124.4(6) . . ?
C2 C3 C6 119.4(6) . . ?
C3 C4 C5 120.9(6) . . ?
N1 C5 C4 122.0(6) . . ?
N1 C5 C14 114.4(6) . . ?
C4 C5 C14 123.7(6) . . ?
C8 C6 C3 111.8(6) . . ?
C8 C6 C7 109.0(4) . . ?
C3 C6 C7 108.8(4) . . ?
C8 C6 C7 109.0(4) . 7_585 ?
C3 C6 C7 108.8(4) . 7_585 ?
C7 C6 C7 109.4(6) . 7_585 ?
C10 N2 C14 117.3(6) . . ?
C10 N2 Pt1 126.6(5) . . ?
C14 N2 Pt1 116.2(5) . . ?
N2 C10 C11 123.7(7) . . ?
C10 C11 C12 118.5(7) . . ?
C13 C12 C11 118.5(6) . . ?
C13 C12 C15 123.8(7) . . ?
C11 C12 C15 117.7(6) . . ?
C12 C13 C14 121.4(7) . . ?
N2 C14 C13 120.7(6) . . ?
N2 C14 C5 113.8(6) . . ?
C13 C14 C5 125.5(6) . . ?
C16 C15 C16 108.7(6) 7_585 . ?
C16 C15 C17 109.6(4) 7_585 . ?
C16 C15 C17 109.6(4) . . ?
C16 C15 C12 108.9(4) 7_585 . ?
C16 C15 C12 108.9(4) . . ?
C17 C15 C12 111.2(6) . . ?
C19 S1 Pt1 108.1(3) . . ?
O1 C19 C20 119.4(7) . . ?
O1 C19 S1 123.1(6) . . ?
C20 C19 S1 117.5(5) . . ?
C20 S2 Pt1 108.2(3) . . ?
O2 C20 C19 119.0(7) . . ?
O2 C20 S2 123.5(7) . . ?
C19 C20 S2 117.5(6) . . ?

loop_
_geom_bond_atom_site_label_1
_geom_bond_atom_site_label_2
_geom_bond_distance
_geom_bond_site_symmetry_2
_geom_bond_publ_flag
Pt1 N1 2.029(5) . ?
Pt1 N2 2.045(6) . ?
Pt1 S1 2.2556(19) . ?
Pt1 S2 2.260(2) . ?
N1 C1 1.344(9) . ?
N1 C5 1.356(8) . ?
C1 C2 1.369(10) . ?
C2 C3 1.417(9) . ?
C3 C4 1.388(9) . ?
C3 C6 1.530(10) . ?
C4 C5 1.393(9) . ?
C5 C14 1.482(9) . ?
C6 C8 1.526(10) . ?
C6 C7 1.535(7) . ?
C6 C7 1.535(7) 7_585 ?
N2 C10 1.341(9) . ?
N2 C14 1.363(8) . ?
C10 C11 1.371(10) . ?
C11 C12 1.386(10) . ?
C12 C13 1.346(9) . ?
C12 C15 1.567(9) . ?
C13 C14 1.379(9) . ?
C15 C16 1.533(7) 7_585 ?
C15 C16 1.533(7) . ?
C15 C17 1.547(10) . ?
S1 C19 1.733(8) . ?
C19 O1 1.207(8) . ?
C19 C20 1.555(10) . ?
S2 C20 1.728(8) . ?
C20 O2 1.201(9) . ?
